data_7131705
loop_
_publ_author_name
'Takatsuki, Masaharu'
'Aoyama, Hiroshi'
'Murai, Kenichi'
'Arisawa, Mitsuhiro'
'Sako, Makoto'

_publ_section_title
;
 Heteroannulation of bicyclobutane derivatives <i>via</i> Au-catalyzed
 hydration to enol ethers and intramolecular cyclization giving
 spirocyclobutanes.
;
_journal_issue 48
_journal_name_full 'Chemical communications (Cambridge, England)'
_journal_page_first 7467
_journal_page_last 7470
_journal_paper_doi 10.1039/d3cc01955a
_journal_volume 59
_journal_year 2023
_chemical_formula_moiety 'C18 H18 O4 S'
_chemical_formula_sum 'C18 H18 O4 S'
_chemical_formula_weight 330.40
_space_group_crystal_system monoclinic
_space_group_IT_number 14
_space_group_name_Hall '-P 2ybc'
_space_group_name_H-M_alt 'P 1 21/c 1'
_atom_sites_solution_hydrogens geom
_atom_sites_solution_primary direct
_atom_sites_solution_secondary difmap
_audit_update_record
;
2023-03-10 deposited with the CCDC.	2023-05-25 downloaded from the CCDC.
;
_cell_angle_alpha 90.0000
_cell_angle_beta 99.087(7)
_cell_angle_gamma 90.0000
_cell_formula_units_Z 4
_cell_length_a 8.3144(3)
_cell_length_b 9.8167(4)
_cell_length_c 20.8013(7)
_cell_measurement_reflns_used 12976
_cell_measurement_temperature 296
_cell_measurement_theta_max 68.26
_cell_measurement_theta_min 4.30
_cell_volume 1676.49(11)
_computing_cell_refinement 'RAPID AUTO'
_computing_data_collection 'RAPID AUTO (Rigaku, ????)'
_computing_data_reduction 'RAPID AUTO'
_computing_molecular_graphics 'CrystalStructure 4.2.5'
_computing_publication_material 'CrystalStructure 4.2.5 (Rigaku, 2017)'
_computing_structure_refinement 'SHELXL Version 2018/3 (Sheldrick, 2008)'
_computing_structure_solution 'SIR92 (Altomare, et al., 1994)'
_diffrn_ambient_temperature 296
_diffrn_detector_area_resol_mean 10.000
_diffrn_measured_fraction_theta_full 0.988
_diffrn_measured_fraction_theta_max 0.987
_diffrn_measurement_device_type 'Rigaku R-AXIS RAPID'
_diffrn_measurement_method \w
_diffrn_radiation_type 'Cu K\a'
_diffrn_radiation_wavelength 1.54187
_diffrn_reflns_av_R_equivalents 0.0521
_diffrn_reflns_Laue_measured_fraction_full 0.988
_diffrn_reflns_Laue_measured_fraction_max 0.987
_diffrn_reflns_limit_h_max 9
_diffrn_reflns_limit_h_min -9
_diffrn_reflns_limit_k_max 11
_diffrn_reflns_limit_k_min -11
_diffrn_reflns_limit_l_max 24
_diffrn_reflns_limit_l_min -24
_diffrn_reflns_number 18018
_diffrn_reflns_point_group_measured_fraction_full 0.988
_diffrn_reflns_point_group_measured_fraction_max 0.987
_diffrn_reflns_theta_full 67.687
_diffrn_reflns_theta_max 68.194
_diffrn_reflns_theta_min 4.305
_diffrn_standards_number 0
_exptl_absorpt_coefficient_mu 1.866
_exptl_absorpt_correction_T_max 0.756
_exptl_absorpt_correction_T_min 0.513
_exptl_absorpt_correction_type multi-scan
_exptl_absorpt_process_details 'ABSCOR (Rigaku, 1995)'
_exptl_crystal_colour colorless
_exptl_crystal_density_diffrn 1.309
_exptl_crystal_density_method 'not measured'
_exptl_crystal_description block
_exptl_crystal_F_000 696.00
_exptl_crystal_size_max 0.450
_exptl_crystal_size_mid 0.200
_exptl_crystal_size_min 0.150
_refine_diff_density_max 0.73
_refine_diff_density_min -0.39
_refine_ls_extinction_method none
_refine_ls_goodness_of_fit_ref 1.026
_refine_ls_hydrogen_treatment constr
_refine_ls_number_parameters 208
_refine_ls_number_reflns 3027
_refine_ls_number_restraints 0
_refine_ls_R_factor_all 0.0916
_refine_ls_R_factor_gt 0.0569
_refine_ls_shift/su_max 0.017
_refine_ls_structure_factor_coef Fsqd
_refine_ls_weighting_details 'w = 1/[\s^2^(Fo^2^)+(0.0725P)^2^+0.8960P] where P=(Fo^2^+2Fc^2^)/3'
_refine_ls_weighting_scheme calc
_refine_ls_wR_factor_gt 0.1426
_refine_ls_wR_factor_ref 0.1610
_reflns_Friedel_coverage 0.000
_reflns_number_gt 2023
_reflns_number_total 3027
_reflns_threshold_expression F^2^>2.0\s(F^2^)
_cod_data_source_file d3cc01955a2.cif
_cod_data_source_block 1
_cod_depositor_comments 'Adding full bibliography for 7131705--7131706.cif.'
_cod_original_cell_volume 1676.48(11)
_cod_database_code 7131705

loop_
_space_group_symop_id
_space_group_symop_operation_xyz
1 +X,+Y,+Z
2 -X,1/2+Y,1/2-Z
3 -X,-Y,-Z
4 +X,-1/2-Y,-1/2+Z

loop_
_atom_site_label
_atom_site_type_symbol
_atom_site_fract_x
_atom_site_fract_y
_atom_site_fract_z
_atom_site_U_iso_or_equiv
_atom_site_adp_type
_atom_site_occupancy
_atom_site_site_symmetry_order
_atom_site_calc_flag
_atom_site_refinement_flags_posn
_atom_site_refinement_flags_adp
_atom_site_refinement_flags_occupancy
_atom_site_disorder_assembly
_atom_site_disorder_group
S1 S 0.55444(10) -0.03775(8) 0.23107(4) 0.0503(3) Uani 1 1 d . . . . .
O1 O 0.6074(3) -0.1771(2) 0.23583(11) 0.0646(7) Uani 1 1 d . . . . .
O2 O 0.6198(3) 0.0499(3) 0.18627(11) 0.0667(7) Uani 1 1 d . . . . .
O3 O 0.8063(3) -0.0329(3) 0.54386(11) 0.0764(8) Uani 1 1 d . . . . .
O4 O 0.7874(4) -0.1188(3) 0.43950(14) 0.0972(10) Uani 1 1 d . . . . .
C1 C 0.3412(4) -0.0347(3) 0.21201(15) 0.0508(8) Uani 1 1 d . . . . .
C2 C 0.2681(5) 0.0640(4) 0.17041(18) 0.0670(10) Uani 1 1 d . . . . .
H2 H 0.331399 0.127869 0.152788 0.080 Uiso 1 1 calc R U . . .
C3 C 0.1020(6) 0.0681(5) 0.1550(2) 0.0901(14) Uani 1 1 d . . . . .
H3 H 0.052075 0.134794 0.127010 0.108 Uiso 1 1 calc R U . . .
C4 C 0.0089(5) -0.0271(6) 0.1812(3) 0.0962(16) Uani 1 1 d . . . . .
H4 H -0.103937 -0.024792 0.170525 0.115 Uiso 1 1 calc R U . . .
C5 C 0.0823(5) -0.1253(5) 0.2230(2) 0.0834(13) Uani 1 1 d . . . . .
H5 H 0.018591 -0.188073 0.241113 0.100 Uiso 1 1 calc R U . . .
C6 C 0.2497(4) -0.1313(4) 0.23823(18) 0.0627(10) Uani 1 1 d . . . . .
H6 H 0.299896 -0.198995 0.265589 0.075 Uiso 1 1 calc R U . . .
C7 C 0.5960(4) 0.0373(3) 0.30877(14) 0.0474(7) Uani 1 1 d . . . . .
H7 H 0.560769 0.132713 0.306750 0.057 Uiso 1 1 calc R U . . .
C8 C 0.5364(4) -0.0353(4) 0.36583(15) 0.0579(9) Uani 1 1 d . . . . .
H8A H 0.514483 -0.131511 0.358382 0.069 Uiso 1 1 calc R U . . .
H8B H 0.445733 0.009776 0.381114 0.069 Uiso 1 1 calc R U . . .
C9 C 0.7725(4) 0.0257(4) 0.34477(15) 0.0596(9) Uani 1 1 d . . . . .
H9A H 0.833357 -0.049174 0.329890 0.071 Uiso 1 1 calc R U . . .
H9B H 0.833606 0.110074 0.346291 0.071 Uiso 1 1 calc R U . . .
C10 C 0.7033(4) -0.0053(3) 0.40751(15) 0.0576(9) Uani 1 1 d . . . . .
C11 C 0.7028(4) 0.1124(3) 0.45435(16) 0.0572(9) Uani 1 1 d . . . . .
C12 C 0.6497(5) 0.2422(4) 0.43443(18) 0.0714(11) Uani 1 1 d . . . . .
H12 H 0.611645 0.257803 0.390566 0.086 Uiso 1 1 calc R U . . .
C13 C 0.6519(5) 0.3484(4) 0.4778(2) 0.0822(12) Uani 1 1 d . . . . .
H13 H 0.616326 0.434432 0.463188 0.099 Uiso 1 1 calc R U . . .
C14 C 0.7065(5) 0.3264(5) 0.5423(2) 0.0847(13) Uani 1 1 d . . . . .
H14 H 0.707004 0.397630 0.571812 0.102 Uiso 1 1 calc R U . . .
C15 C 0.7604(5) 0.2004(5) 0.56377(18) 0.0776(12) Uani 1 1 d . . . . .
H15 H 0.799311 0.186513 0.607699 0.093 Uiso 1 1 calc R U . . .
C16 C 0.7571(4) 0.0925(4) 0.51981(17) 0.0631(10) Uani 1 1 d . . . . .
C18 C 0.7646(7) -0.1400(4) 0.4996(2) 0.0930(14) Uani 1 1 d . . . . .
H18 H 0.646781 -0.151893 0.497196 0.112 Uiso 1 1 calc R U . . .
C19 C 0.8378(6) -0.2686(4) 0.5275(2) 0.0997(15) Uani 1 1 d . . . . .
H19A H 0.817147 -0.278297 0.571432 0.120 Uiso 1 1 calc R U . . .
H19B H 0.790619 -0.344090 0.501889 0.120 Uiso 1 1 calc R U . . .
H19C H 0.953241 -0.266910 0.527434 0.120 Uiso 1 1 calc R U . . .

loop_
_atom_site_aniso_label
_atom_site_aniso_U_11
_atom_site_aniso_U_22
_atom_site_aniso_U_33
_atom_site_aniso_U_23
_atom_site_aniso_U_13
_atom_site_aniso_U_12
S1 0.0503(5) 0.0547(5) 0.0458(4) -0.0041(4) 0.0065(3) 0.0010(4)
O1 0.0624(16) 0.0540(14) 0.0743(16) -0.0125(12) 0.0011(12) 0.0124(11)
O2 0.0648(16) 0.0879(18) 0.0491(13) 0.0081(12) 0.0144(11) -0.0086(13)
O3 0.0891(19) 0.0860(19) 0.0478(14) 0.0161(14) -0.0091(12) -0.0232(16)
O4 0.156(3) 0.0662(18) 0.0612(17) 0.0095(14) -0.0066(17) 0.0196(18)
C1 0.051(2) 0.0512(19) 0.0488(17) -0.0090(15) 0.0029(15) 0.0031(16)
C2 0.059(2) 0.068(2) 0.069(2) -0.0059(19) -0.0055(18) 0.0062(19)
C3 0.072(3) 0.091(3) 0.100(3) -0.006(3) -0.011(3) 0.021(3)
C4 0.050(3) 0.131(5) 0.102(4) -0.034(3) -0.007(2) 0.013(3)
C5 0.064(3) 0.101(4) 0.088(3) -0.027(3) 0.020(2) -0.016(3)
C6 0.057(2) 0.069(2) 0.063(2) -0.0111(18) 0.0116(18) -0.0035(19)
C7 0.0528(19) 0.0455(17) 0.0432(16) -0.0010(14) 0.0050(14) -0.0029(15)
C8 0.067(2) 0.058(2) 0.0498(18) -0.0022(16) 0.0132(16) -0.0148(18)
C9 0.060(2) 0.067(2) 0.0510(19) -0.0070(17) 0.0046(16) -0.0008(18)
C10 0.078(3) 0.051(2) 0.0411(17) 0.0052(14) -0.0003(16) 0.0019(17)
C11 0.066(2) 0.059(2) 0.0471(19) 0.0010(16) 0.0094(16) -0.0137(18)
C12 0.097(3) 0.061(2) 0.054(2) -0.0045(18) 0.009(2) -0.004(2)
C13 0.106(3) 0.067(3) 0.075(3) -0.014(2) 0.020(2) -0.009(2)
C14 0.104(4) 0.085(3) 0.071(3) -0.024(2) 0.031(3) -0.033(3)
C15 0.085(3) 0.103(3) 0.045(2) -0.011(2) 0.0128(19) -0.042(3)
C16 0.063(2) 0.078(3) 0.0470(19) 0.0068(18) 0.0049(16) -0.026(2)
C18 0.135(4) 0.078(3) 0.062(3) 0.017(2) 0.002(3) 0.001(3)
C19 0.107(4) 0.092(3) 0.092(3) 0.042(3) -0.010(3) -0.003(3)

loop_
_atom_type_symbol
_atom_type_description
_atom_type_scat_dispersion_real
_atom_type_scat_dispersion_imag
_atom_type_scat_source
H H 0.0000 0.0000
;
International Tables for Crystallography
(Vol. C, Table 6.1.1.4)
;
S S 0.3331 0.5567
;
International Tables for Crystallography
(Vol. C, Tables 4.2.6.8 and 6.1.1.4)
;
C C 0.0181 0.0091
;
International Tables for Crystallography
(Vol. C, Tables 4.2.6.8 and 6.1.1.4)
;
O O 0.0492 0.0322
;
International Tables for Crystallography
(Vol. C, Tables 4.2.6.8 and 6.1.1.4)
;

loop_
_geom_angle_atom_site_label_1
_geom_angle_atom_site_label_2
_geom_angle_atom_site_label_3
_geom_angle
_geom_angle_site_symmetry_1
_geom_angle_site_symmetry_3
_geom_angle_publ_flag
O1 S1 O2 118.18(15) . . ?
O1 S1 C1 108.62(15) . . ?
O2 S1 C1 108.39(15) . . ?
O1 S1 C7 108.79(15) . . ?
O2 S1 C7 107.78(15) . . ?
C1 S1 C7 104.19(14) . . ?
C16 O3 C18 113.9(3) . . ?
C18 O4 C10 115.8(3) . . ?
C2 C1 C6 121.1(3) . . ?
C2 C1 S1 119.0(3) . . ?
C6 C1 S1 120.0(3) . . ?
C3 C2 C1 119.8(4) . . ?
C3 C2 H2 120.1 . . ?
C1 C2 H2 120.1 . . ?
C2 C3 C4 119.8(4) . . ?
C2 C3 H3 120.1 . . ?
C4 C3 H3 120.1 . . ?
C5 C4 C3 120.3(4) . . ?
C5 C4 H4 119.9 . . ?
C3 C4 H4 119.9 . . ?
C4 C5 C6 120.4(4) . . ?
C4 C5 H5 119.8 . . ?
C6 C5 H5 119.8 . . ?
C5 C6 C1 118.6(4) . . ?
C5 C6 H6 120.7 . . ?
C1 C6 H6 120.7 . . ?
C8 C7 C9 89.3(2) . . ?
C8 C7 S1 118.4(2) . . ?
C9 C7 S1 116.6(2) . . ?
C8 C7 H7 110.3 . . ?
C9 C7 H7 110.3 . . ?
S1 C7 H7 110.3 . . ?
C7 C8 C10 88.5(2) . . ?
C7 C8 H8A 113.9 . . ?
C10 C8 H8A 113.9 . . ?
C7 C8 H8B 113.9 . . ?
C10 C8 H8B 113.9 . . ?
H8A C8 H8B 111.1 . . ?
C10 C9 C7 88.4(2) . . ?
C10 C9 H9A 113.9 . . ?
C7 C9 H9A 113.9 . . ?
C10 C9 H9B 113.9 . . ?
C7 C9 H9B 113.9 . . ?
H9A C9 H9B 111.1 . . ?
O4 C10 C11 110.4(3) . . ?
O4 C10 C9 109.2(3) . . ?
C11 C10 C9 115.8(3) . . ?
O4 C10 C8 116.4(3) . . ?
C11 C10 C8 114.5(3) . . ?
C9 C10 C8 89.1(2) . . ?
C16 C11 C12 117.6(3) . . ?
C16 C11 C10 119.6(3) . . ?
C12 C11 C10 122.8(3) . . ?
C13 C12 C11 121.9(4) . . ?
C13 C12 H12 119.1 . . ?
C11 C12 H12 119.1 . . ?
C14 C13 C12 119.5(4) . . ?
C14 C13 H13 120.2 . . ?
C12 C13 H13 120.2 . . ?
C13 C14 C15 120.4(4) . . ?
C13 C14 H14 119.8 . . ?
C15 C14 H14 119.8 . . ?
C14 C15 C16 120.1(4) . . ?
C14 C15 H15 120.0 . . ?
C16 C15 H15 120.0 . . ?
O3 C16 C11 121.4(3) . . ?
O3 C16 C15 118.0(3) . . ?
C11 C16 C15 120.6(4) . . ?
O4 C18 O3 116.7(4) . . ?
O4 C18 C19 113.4(4) . . ?
O3 C18 C19 109.7(4) . . ?
O4 C18 H18 105.3 . . ?
O3 C18 H18 105.3 . . ?
C19 C18 H18 105.3 . . ?
C18 C19 H19A 109.5 . . ?
C18 C19 H19B 109.5 . . ?
H19A C19 H19B 109.5 . . ?
C18 C19 H19C 109.5 . . ?
H19A C19 H19C 109.5 . . ?
H19B C19 H19C 109.5 . . ?

loop_
_geom_bond_atom_site_label_1
_geom_bond_atom_site_label_2
_geom_bond_distance
_geom_bond_site_symmetry_2
_geom_bond_publ_flag
S1 O1 1.436(2) . ?
S1 O2 1.437(2) . ?
S1 C1 1.754(3) . ?
S1 C7 1.760(3) . ?
O3 C16 1.367(4) . ?
O3 C18 1.404(5) . ?
O4 C18 1.310(5) . ?
O4 C10 1.424(4) . ?
C1 C2 1.376(5) . ?
C1 C6 1.381(5) . ?
C2 C3 1.368(5) . ?
C2 H2 0.9300 . ?
C3 C4 1.379(7) . ?
C3 H3 0.9300 . ?
C4 C5 1.375(6) . ?
C4 H4 0.9300 . ?
C5 C6 1.379(5) . ?
C5 H5 0.9300 . ?
C6 H6 0.9300 . ?
C7 C8 1.532(4) . ?
C7 C9 1.543(4) . ?
C7 H7 0.9800 . ?
C8 C10 1.544(5) . ?
C8 H8A 0.9700 . ?
C8 H8B 0.9700 . ?
C9 C10 1.537(4) . ?
C9 H9A 0.9700 . ?
C9 H9B 0.9700 . ?
C10 C11 1.512(4) . ?
C11 C16 1.379(4) . ?
C11 C12 1.390(5) . ?
C12 C13 1.376(5) . ?
C12 H12 0.9300 . ?
C13 C14 1.364(6) . ?
C13 H13 0.9300 . ?
C14 C15 1.367(6) . ?
C14 H14 0.9300 . ?
C15 C16 1.397(5) . ?
C15 H15 0.9300 . ?
C18 C19 1.481(5) . ?
C18 H18 0.9800 . ?
C19 H19A 0.9600 . ?
C19 H19B 0.9600 . ?
C19 H19C 0.9600 . ?

loop_
_geom_torsion_atom_site_label_1
_geom_torsion_atom_site_label_2
_geom_torsion_atom_site_label_3
_geom_torsion_atom_site_label_4
_geom_torsion
_geom_torsion_site_symmetry_1
_geom_torsion_site_symmetry_2
_geom_torsion_site_symmetry_3
_geom_torsion_site_symmetry_4
_geom_torsion_publ_flag
O1 S1 C1 C2 -142.8(3) . . . . ?
O2 S1 C1 C2 -13.2(3) . . . . ?
C7 S1 C1 C2 101.4(3) . . . . ?
O1 S1 C1 C6 36.6(3) . . . . ?
O2 S1 C1 C6 166.2(3) . . . . ?
C7 S1 C1 C6 -79.2(3) . . . . ?
C6 C1 C2 C3 0.6(5) . . . . ?
S1 C1 C2 C3 -179.9(3) . . . . ?
C1 C2 C3 C4 -0.2(6) . . . . ?
C2 C3 C4 C5 0.5(7) . . . . ?
C3 C4 C5 C6 -1.2(7) . . . . ?
C4 C5 C6 C1 1.7(6) . . . . ?
C2 C1 C6 C5 -1.4(5) . . . . ?
S1 C1 C6 C5 179.2(3) . . . . ?
O1 S1 C7 C8 -51.6(3) . . . . ?
O2 S1 C7 C8 179.1(2) . . . . ?
C1 S1 C7 C8 64.1(3) . . . . ?
O1 S1 C7 C9 53.3(3) . . . . ?
O2 S1 C7 C9 -76.0(3) . . . . ?
C1 S1 C7 C9 169.0(2) . . . . ?
C9 C7 C8 C10 16.1(2) . . . . ?
S1 C7 C8 C10 136.4(2) . . . . ?
C8 C7 C9 C10 -16.2(2) . . . . ?
S1 C7 C9 C10 -138.0(2) . . . . ?
C18 O4 C10 C11 38.4(5) . . . . ?
C18 O4 C10 C9 166.9(4) . . . . ?
C18 O4 C10 C8 -94.2(4) . . . . ?
C7 C9 C10 O4 133.8(3) . . . . ?
C7 C9 C10 C11 -100.8(3) . . . . ?
C7 C9 C10 C8 16.1(3) . . . . ?
C7 C8 C10 O4 -127.3(3) . . . . ?
C7 C8 C10 C11 101.9(3) . . . . ?
C7 C8 C10 C9 -16.2(3) . . . . ?
O4 C10 C11 C16 -9.2(5) . . . . ?
C9 C10 C11 C16 -133.9(3) . . . . ?
C8 C10 C11 C16 124.5(3) . . . . ?
O4 C10 C11 C12 170.7(4) . . . . ?
C9 C10 C11 C12 46.0(5) . . . . ?
C8 C10 C11 C12 -55.6(5) . . . . ?
C16 C11 C12 C13 0.6(6) . . . . ?
C10 C11 C12 C13 -179.3(4) . . . . ?
C11 C12 C13 C14 -0.4(7) . . . . ?
C12 C13 C14 C15 0.7(7) . . . . ?
C13 C14 C15 C16 -1.2(6) . . . . ?
C18 O3 C16 C11 -12.6(5) . . . . ?
C18 O3 C16 C15 166.2(4) . . . . ?
C12 C11 C16 O3 177.7(3) . . . . ?
C10 C11 C16 O3 -2.3(5) . . . . ?
C12 C11 C16 C15 -1.0(5) . . . . ?
C10 C11 C16 C15 178.9(3) . . . . ?
C14 C15 C16 O3 -177.5(3) . . . . ?
C14 C15 C16 C11 1.3(6) . . . . ?
C10 O4 C18 O3 -58.2(6) . . . . ?
C10 O4 C18 C19 172.7(4) . . . . ?
C16 O3 C18 O4 43.3(6) . . . . ?
C16 O3 C18 C19 174.1(4) . . . . ?
